data_7721043
loop_
_publ_author_name
'Zuo, Jing'
'Zhang, Jun'
'Li, Hongxiu'
'Hu, Chaojie'
'Zhao, Mei-Xin'

_publ_section_title
;
 Nickel Complexes Supported by a New Class of Fused Imidazonaphthyridine
 Tridentate N,N,N-Ligands for Ethylene Oligomerization and Isolation of a
 Key Ni-Al Intermediate
;
_journal_name_full 'Dalton Transactions'
_journal_paper_doi 10.1039/D6DT00825A
_journal_year 2026
_chemical_formula_moiety 'C23 H25 Cl2 N5 Ni O'
_chemical_formula_sum 'C23 H25 Cl2 N5 Ni O'
_chemical_formula_weight 517.09
_space_group_crystal_system triclinic
_space_group_IT_number 2
_space_group_name_Hall '-P 1'
_space_group_name_H-M_alt 'P -1'
_atom_sites_solution_hydrogens geom
_atom_sites_solution_primary direct
_audit_creation_date 2026-01-29
_audit_creation_method
;
Olex2 1.3
(compiled 2020.11.12 svn.r5f609507 for OlexSys, GUI svn.r6408)
;
_audit_update_record
;
2026-03-31 deposited with the CCDC.	2026-05-19 downloaded from the CCDC.
;
_cell_angle_alpha 65.2764(9)
_cell_angle_beta 82.8550(9)
_cell_angle_gamma 65.3355(9)
_cell_formula_units_Z 2
_cell_length_a 10.4692(2)
_cell_length_b 11.8245(2)
_cell_length_c 13.6613(2)
_cell_measurement_reflns_used 9882
_cell_measurement_temperature 290.0
_cell_measurement_theta_max 74.46
_cell_measurement_theta_min 4.50
_cell_volume 1393.43(4)
_computing_molecular_graphics 'Olex2 1.3 (Dolomanov et al., 2009)'
_computing_publication_material 'Olex2 1.3 (Dolomanov et al., 2009)'
_computing_structure_refinement 'SHELXL 2018/3 (Sheldrick, 2015)'
_computing_structure_solution 'SHELXS  (Sheldrick, 2008)'
_diffrn_ambient_temperature 290.0
_diffrn_measured_fraction_theta_full 0.990
_diffrn_measured_fraction_theta_max 0.979
_diffrn_measurement_device_type 'Bruker APEX-II CCD'
_diffrn_measurement_method '\f and \w scans'
_diffrn_radiation_type CuK\a
_diffrn_radiation_wavelength 1.54178
_diffrn_reflns_av_R_equivalents 0.0322
_diffrn_reflns_av_unetI/netI 0.0321
_diffrn_reflns_Laue_measured_fraction_full 0.990
_diffrn_reflns_Laue_measured_fraction_max 0.979
_diffrn_reflns_limit_h_max 12
_diffrn_reflns_limit_h_min -13
_diffrn_reflns_limit_k_max 14
_diffrn_reflns_limit_k_min -14
_diffrn_reflns_limit_l_max 16
_diffrn_reflns_limit_l_min -17
_diffrn_reflns_number 19502
_diffrn_reflns_point_group_measured_fraction_full 0.990
_diffrn_reflns_point_group_measured_fraction_max 0.979
_diffrn_reflns_theta_full 67.679
_diffrn_reflns_theta_max 74.698
_diffrn_reflns_theta_min 3.568
_diffrn_source_current 1.0
_diffrn_source_power 0.05
_diffrn_source_voltage 50.0
_diffrn_standards_number 0
_exptl_absorpt_coefficient_mu 2.941
_exptl_absorpt_correction_T_max 0.7538
_exptl_absorpt_correction_T_min 0.6369
_exptl_absorpt_correction_type multi-scan
_exptl_absorpt_process_details
;
SADABS-2016/2 (Bruker,2016/2) was used for absorption correction.
wR2(int) was 0.0971 before and 0.0457 after correction.
The Ratio of minimum to maximum transmission is 0.8449.
The \l/2 correction factor is Not present.
;
_exptl_crystal_colour yellow
_exptl_crystal_colour_primary yellow
_exptl_crystal_density_diffrn 1.232
_exptl_crystal_description block
_exptl_crystal_F_000 536
_exptl_crystal_size_max 0.1
_exptl_crystal_size_mid 0.1
_exptl_crystal_size_min 0.1
_refine_diff_density_max 0.336
_refine_diff_density_min -0.399
_refine_diff_density_rms 0.051
_refine_ls_extinction_method none
_refine_ls_goodness_of_fit_ref 1.078
_refine_ls_hydrogen_treatment constr
_refine_ls_matrix_type full
_refine_ls_number_parameters 313
_refine_ls_number_reflns 5581
_refine_ls_number_restraints 1
_refine_ls_restrained_S_all 1.079
_refine_ls_R_factor_all 0.0443
_refine_ls_R_factor_gt 0.0419
_refine_ls_shift/su_max 0.001
_refine_ls_shift/su_mean 0.000
_refine_ls_structure_factor_coef Fsqd
_refine_ls_weighting_details 'w=1/[\s^2^(Fo^2^)+(0.0576P)^2^+0.6748P] where P=(Fo^2^+2Fc^2^)/3'
_refine_ls_weighting_scheme calc
_refine_ls_wR_factor_gt 0.1209
_refine_ls_wR_factor_ref 0.1228
_reflns_Friedel_coverage 0.000
_reflns_number_gt 5108
_reflns_number_total 5581
_reflns_threshold_expression 'I > 2\s(I)'
_cod_data_source_file d6dt00825a2.cif
_cod_data_source_block a
_cod_database_code 7721043
_shelx_shelxl_version_number 2018/3
_shelx_space_group_comment
;
The symmetry employed for this shelxl refinement is uniquely defined
by the following loop, which should always be used as a source of
symmetry information in preference to the above space-group names.
They are only intended as comments.
;
_shelx_estimated_absorpt_t_max 0.757
_shelx_estimated_absorpt_t_min 0.757
_olex2_refinement_description
;
1. Others
 Fixed Uiso: H1A(0.097) H1B(0.097) H1C(0.097) H4(0.06) H5(0.063) H10(0.068)
 H11(0.066) H12(0.069) H13(0.067) H16(0.092) H17(0.101) H18(0.095) H20A(0.115)
 H20B(0.115) H20C(0.115) H21A(0.122) H21B(0.122) H21C(0.122) H22A(0.161)
 H22B(0.161) H22C(0.161) H23A(0.188) H23B(0.188) H23C(0.188) H24(0.058)
 H24A(0.057)
 Fixed X: H1A(0.293988) H1B(0.444609) H1C(0.335199) H4(0.416684) H5(0.42879)
 H10(0.253721) H11(0.363671) H12(0.098207) H13(0.03003) H16(-0.004995)
 H17(0.153132) H18(0.359827) H20A(-0.082131) H20B(-0.049157) H20C(0.037192)
 H21A(0.511117) H21B(0.438686) H21C(0.50943) H22A(-0.127016) H22B(-0.115517)
 H22C(-0.056101) H23A(0.189908) H23B(0.222499) H23C(0.093779) H24(0.222397)
 H24A(-0.04267)
 Fixed Y: H1A(0.481401) H1B(0.37414) H1C(0.44751) H4(0.303561) H5(0.175002)
 H10(-0.148573) H11(-0.006715) H12(-0.24556) H13(-0.196622) H16(0.567536)
 H17(0.46096) H18(0.276964) H20A(0.595576) H20B(0.455983) H20C(0.541736)
 H21A(0.181039) H21B(0.079087) H21C(0.115254) H22A(0.173366) H22B(0.269124)
 H22C(0.27446) H23A(0.090667) H23B(-0.042488) H23C(0.01052) H24(0.006726)
 H24A(0.222015)
 Fixed Z: H1A(0.500845) H1B(0.553039) H1C(0.619426) H4(0.418441) H5(0.325449)
 H10(0.383675) H11(0.313123) H12(0.55824) H13(0.718075) H16(0.837614)
 H17(0.980858) H18(0.991169) H20A(0.671393) H20B(0.666579) H20C(0.600406)
 H21A(0.800202) H21B(0.855481) H21C(0.926343) H22A(1.079772) H22B(0.961003)
 H22C(1.058078) H23A(1.13631) H23B(1.1206) H23C(1.185498) H24(0.965809)
 H24A(0.872677)
;
_smtbx_masks_special_details
;
A solvent mask was calculated and 82 electrons were 
found in a volume of 312\%A^3^ in 1 void per unit cell. 
This is consistent with the presence of 
2 [C3H7NO] per Asymmetric Unit 
which account for 80 electrons 
per unit cell.
;
_smtbx_masks_void_probe_radius 1.2
_smtbx_masks_void_truncation_radius 1.2
_olex2_submission_special_instructions 'No special instructions were received'

loop_
_space_group_symop_operation_xyz
'x, y, z'
'-x, -y, -z'

loop_
_atom_site_label
_atom_site_type_symbol
_atom_site_fract_x
_atom_site_fract_y
_atom_site_fract_z
_atom_site_U_iso_or_equiv
_atom_site_adp_type
_atom_site_occupancy
_atom_site_site_symmetry_order
_atom_site_calc_flag
_atom_site_refinement_flags_posn
_atom_site_refinement_flags_adp
_atom_site_refinement_flags_occupancy
_atom_site_disorder_assembly
_atom_site_disorder_group
Ni1 Ni 0.16484(4) 0.11069(4) 0.72597(3) 0.04354(12) Uani 1 1 d . . . . .
Cl2 Cl -0.06435(6) 0.25297(7) 0.64460(6) 0.06112(17) Uani 1 1 d . . . . .
Cl1 Cl 0.37153(7) -0.08431(6) 0.81316(5) 0.06230(17) Uani 1 1 d . . . . .
O1 O 0.0679(5) 0.1234(5) 0.8626(4) 0.0495(11) Uani 0.610(10) 1 d . . P A 1
O1A O 0.1255(8) 0.0705(7) 0.8845(6) 0.0543(18) Uani 0.390(10) 1 d . . P A 2
N2 N 0.25009(17) 0.13313(17) 0.58143(12) 0.0392(3) Uani 1 1 d . . . . .
N3 N 0.1247(2) -0.0624(2) 0.66221(14) 0.0498(4) Uani 1 1 d . . . . .
N1 N 0.23632(18) 0.26444(17) 0.69716(13) 0.0405(4) Uani 1 1 d . . . . .
N5 N 0.0609(3) 0.1163(3) 1.02817(17) 0.0691(6) Uani 1 1 d . . . . .
N4 N 0.1904(2) -0.1087(2) 0.51650(15) 0.0492(4) Uani 1 1 d . . . . .
C1 C 0.3467(3) 0.4107(3) 0.5666(2) 0.0647(7) Uani 1 1 d . . . . .
H1A H 0.293988 0.481401 0.500845 0.097 Uiso 1 1 calc R U . . .
H1B H 0.444609 0.374140 0.553039 0.097 Uiso 1 1 calc R U . . .
H1C H 0.335199 0.447510 0.619426 0.097 Uiso 1 1 calc R U . . .
C2 C 0.2943(2) 0.2999(2) 0.60816(16) 0.0432(4) Uani 1 1 d . . . . .
C3 C 0.3079(2) 0.2234(2) 0.54128(15) 0.0419(4) Uani 1 1 d . . . . .
C4 C 0.3760(2) 0.2408(2) 0.44507(17) 0.0503(5) Uani 1 1 d . . . . .
H4 H 0.416684 0.303561 0.418441 0.060 Uiso 1 1 calc R U . . .
C5 C 0.3828(2) 0.1643(3) 0.38939(17) 0.0521(5) Uani 1 1 d . . . . .
H5 H 0.428790 0.175002 0.325449 0.063 Uiso 1 1 calc R U . . .
C6 C 0.3210(2) 0.0720(2) 0.42887(16) 0.0463(5) Uani 1 1 d . . . . .
C12 C 0.2551(2) 0.0590(2) 0.52748(15) 0.0405(4) Uani 1 1 d . . . . .
C11 C 0.1913(2) -0.0353(2) 0.57275(16) 0.0432(4) Uani 1 1 d . . . . .
C8 C 0.2552(3) -0.0970(3) 0.41918(19) 0.0570(6) Uani 1 1 d . . . . .
H10 H 0.253721 -0.148573 0.383675 0.068 Uiso 1 1 calc R U . . .
C7 C 0.3191(2) -0.0122(3) 0.37722(18) 0.0554(6) Uani 1 1 d . . . . .
H11 H 0.363671 -0.006715 0.313123 0.066 Uiso 1 1 calc R U . . .
C9 C 0.1177(3) -0.1858(3) 0.5753(2) 0.0577(6) Uani 1 1 d . . . . .
H12 H 0.098207 -0.245560 0.558240 0.069 Uiso 1 1 calc R U . . .
C10 C 0.0800(3) -0.1571(3) 0.6634(2) 0.0555(5) Uani 1 1 d . . . . .
H13 H 0.030030 -0.196622 0.718075 0.067 Uiso 1 1 calc R U . . .
C13 C 0.2179(2) 0.3288(2) 0.77041(17) 0.0455(5) Uani 1 1 d . . . . .
C18 C 0.0958(3) 0.4440(2) 0.7603(2) 0.0563(6) Uani 1 1 d . . . . .
C17 C 0.0758(3) 0.4912(3) 0.8418(3) 0.0763(9) Uani 1 1 d . . . . .
H16 H -0.004995 0.567536 0.837614 0.092 Uiso 1 1 calc R U . . .
C16 C 0.1709(4) 0.4288(4) 0.9268(3) 0.0842(10) Uani 1 1 d . . . . .
H17 H 0.153132 0.460960 0.980858 0.101 Uiso 1 1 calc R U . . .
C15 C 0.2942(4) 0.3177(4) 0.9336(2) 0.0795(9) Uani 1 1 d . . . . .
H18 H 0.359827 0.276964 0.991169 0.095 Uiso 1 1 calc R U . . .
C14 C 0.3206(3) 0.2663(3) 0.8547(2) 0.0579(6) Uani 1 1 d . . . . .
C20 C -0.0089(3) 0.5157(3) 0.6663(3) 0.0767(8) Uani 1 1 d . . . . .
H20A H -0.082131 0.595576 0.671393 0.115 Uiso 1 1 calc R U . . .
H20B H -0.049157 0.455983 0.666579 0.115 Uiso 1 1 calc R U . . .
H20C H 0.037192 0.541736 0.600406 0.115 Uiso 1 1 calc R U . . .
C19 C 0.4572(3) 0.1500(3) 0.8596(3) 0.0814(9) Uani 1 1 d . . . . .
H21A H 0.511117 0.181039 0.800202 0.122 Uiso 1 1 calc R U . . .
H21B H 0.438686 0.079087 0.855481 0.122 Uiso 1 1 calc R U . . .
H21C H 0.509430 0.115254 0.926343 0.122 Uiso 1 1 calc R U . . .
C21 C -0.0696(4) 0.2161(4) 1.0321(3) 0.1075(13) Uani 1 1 d D . . . .
H22A H -0.127016 0.173366 1.079772 0.161 Uiso 1 1 calc R U . . .
H22B H -0.115517 0.269124 0.961003 0.161 Uiso 1 1 calc R U . . .
H22C H -0.056101 0.274460 1.058078 0.161 Uiso 1 1 calc R U . . .
C22 C 0.1490(4) 0.0373(5) 1.1256(4) 0.1251(17) Uani 1 1 d . . . . .
H23A H 0.189908 0.090667 1.136310 0.188 Uiso 1 1 calc R U . . .
H23B H 0.222499 -0.042488 1.120600 0.188 Uiso 1 1 calc R U . . .
H23C H 0.093779 0.010520 1.185498 0.188 Uiso 1 1 calc R U . . .
C23A C 0.1305(4) 0.0727(5) 0.9517(4) 0.0487(13) Uani 0.610(10) 1 d . . P A 1
H24 H 0.222397 0.006726 0.965809 0.058 Uiso 0.610(10) 1 calc R U P A 1
C23 C 0.0352(7) 0.1487(7) 0.9157(5) 0.048(2) Uani 0.390(10) 1 d D . P A 2
H24A H -0.042670 0.222015 0.872677 0.057 Uiso 0.390(10) 1 calc R U P A 2

loop_
_atom_site_aniso_label
_atom_site_aniso_U_11
_atom_site_aniso_U_22
_atom_site_aniso_U_33
_atom_site_aniso_U_23
_atom_site_aniso_U_13
_atom_site_aniso_U_12
Ni1 0.0540(2) 0.0547(2) 0.03157(19) -0.02349(16) 0.01248(15) -0.02747(18)
Cl2 0.0516(3) 0.0703(4) 0.0769(4) -0.0475(3) 0.0055(3) -0.0214(3)
Cl1 0.0744(4) 0.0589(3) 0.0468(3) -0.0197(3) -0.0025(3) -0.0210(3)
O1 0.053(2) 0.064(3) 0.028(2) -0.0209(18) 0.0087(16) -0.0198(18)
O1A 0.059(4) 0.055(4) 0.034(4) -0.016(3) 0.012(3) -0.014(3)
N2 0.0448(9) 0.0460(9) 0.0285(7) -0.0192(7) 0.0050(6) -0.0167(7)
N3 0.0569(11) 0.0578(11) 0.0395(9) -0.0255(8) 0.0080(8) -0.0233(9)
N1 0.0455(9) 0.0447(9) 0.0363(8) -0.0219(7) 0.0049(7) -0.0180(7)
N5 0.1011(18) 0.0871(16) 0.0437(11) -0.0406(11) 0.0295(11) -0.0532(15)
N4 0.0511(10) 0.0562(10) 0.0464(10) -0.0319(9) -0.0017(8) -0.0147(8)
C1 0.0828(18) 0.0644(15) 0.0621(15) -0.0296(13) 0.0217(13) -0.0444(14)
C2 0.0467(11) 0.0443(10) 0.0396(10) -0.0180(8) 0.0043(8) -0.0187(9)
C3 0.0446(10) 0.0471(10) 0.0314(9) -0.0159(8) 0.0038(8) -0.0168(9)
C4 0.0513(12) 0.0584(13) 0.0366(10) -0.0158(9) 0.0090(9) -0.0233(10)
C5 0.0492(12) 0.0673(14) 0.0313(10) -0.0205(10) 0.0102(8) -0.0176(10)
C6 0.0431(11) 0.0591(12) 0.0314(9) -0.0244(9) 0.0025(8) -0.0099(9)
C12 0.0415(10) 0.0485(10) 0.0304(9) -0.0222(8) 0.0018(7) -0.0109(8)
C11 0.0464(11) 0.0498(11) 0.0368(10) -0.0262(9) 0.0011(8) -0.0135(9)
C8 0.0564(13) 0.0749(16) 0.0496(12) -0.0452(12) 0.0020(10) -0.0151(12)
C7 0.0528(12) 0.0797(16) 0.0384(11) -0.0389(11) 0.0065(9) -0.0171(12)
C9 0.0588(14) 0.0591(13) 0.0670(15) -0.0349(12) -0.0005(11) -0.0243(11)
C10 0.0582(13) 0.0600(13) 0.0542(13) -0.0249(11) 0.0058(10) -0.0282(11)
C13 0.0559(12) 0.0510(11) 0.0457(11) -0.0299(9) 0.0140(9) -0.0288(10)
C18 0.0582(13) 0.0534(12) 0.0736(16) -0.0376(12) 0.0172(12) -0.0290(11)
C17 0.0800(19) 0.0789(19) 0.108(2) -0.0703(19) 0.0426(18) -0.0438(16)
C16 0.114(3) 0.111(3) 0.080(2) -0.072(2) 0.0396(19) -0.068(2)
C15 0.113(3) 0.101(2) 0.0606(16) -0.0483(17) 0.0091(16) -0.061(2)
C14 0.0720(16) 0.0676(15) 0.0510(13) -0.0324(12) 0.0036(11) -0.0351(13)
C20 0.0635(16) 0.0538(14) 0.113(3) -0.0405(16) -0.0050(16) -0.0142(12)
C19 0.0786(19) 0.0792(19) 0.084(2) -0.0364(17) -0.0285(16) -0.0174(16)
C21 0.093(3) 0.090(3) 0.097(3) -0.011(2) -0.011(2) -0.022(2)
C22 0.072(2) 0.129(4) 0.119(4) -0.023(3) 0.011(2) -0.019(2)
C23A 0.045(2) 0.065(3) 0.032(2) -0.0209(18) 0.0062(17) -0.019(2)
C23 0.053(4) 0.053(4) 0.036(3) -0.017(3) 0.011(3) -0.025(3)

loop_
_atom_type_symbol
_atom_type_description
_atom_type_scat_dispersion_real
_atom_type_scat_dispersion_imag
_atom_type_scat_source
C C 0.0181 0.0091 'International Tables Vol C Tables 4.2.6.8 and 6.1.1.4'
H H 0.0000 0.0000 'International Tables Vol C Tables 4.2.6.8 and 6.1.1.4'
Cl Cl 0.3639 0.7018 'International Tables Vol C Tables 4.2.6.8 and 6.1.1.4'
N N 0.0311 0.0180 'International Tables Vol C Tables 4.2.6.8 and 6.1.1.4'
Ni Ni -3.0029 0.5091 'International Tables Vol C Tables 4.2.6.8 and 6.1.1.4'
O O 0.0492 0.0322 'International Tables Vol C Tables 4.2.6.8 and 6.1.1.4'

loop_
_geom_angle_atom_site_label_1
_geom_angle_atom_site_label_2
_geom_angle_atom_site_label_3
_geom_angle
_geom_angle_site_symmetry_1
_geom_angle_site_symmetry_3
_geom_angle_publ_flag
Cl2 Ni1 Cl1 162.32(3) . . ?
O1 Ni1 Cl2 83.13(14) . . ?
O1 Ni1 Cl1 96.89(14) . . ?
O1 Ni1 N1 94.31(13) . . ?
O1A Ni1 Cl2 100.5(2) . . ?
O1A Ni1 Cl1 78.7(2) . . ?
O1A Ni1 N1 97.2(2) . . ?
N2 Ni1 Cl2 92.24(5) . . ?
N2 Ni1 Cl1 90.17(5) . . ?
N2 Ni1 O1 170.12(14) . . ?
N2 Ni1 O1A 166.9(2) . . ?
N2 Ni1 N1 77.66(6) . . ?
N1 Ni1 Cl2 98.09(5) . . ?
N1 Ni1 Cl1 99.53(5) . . ?
C23A O1 Ni1 124.2(4) . . ?
C23 O1A Ni1 124.4(6) . . ?
C3 N2 Ni1 116.93(13) . . ?
C3 N2 C12 119.60(17) . . ?
C12 N2 Ni1 123.42(14) . . ?
C11 N3 C10 104.26(18) . . ?
C2 N1 Ni1 115.20(13) . . ?
C2 N1 C13 121.55(18) . . ?
C13 N1 Ni1 123.23(13) . . ?
C21 N5 C22 116.4(3) . . ?
C21 N5 C23 92.9(4) . . ?
C22 N5 C23 150.6(4) . . ?
C23A N5 C21 135.6(3) . . ?
C23A N5 C22 108.0(3) . . ?
C11 N4 C8 122.0(2) . . ?
C9 N4 C11 106.41(19) . . ?
C9 N4 C8 131.6(2) . . ?
H1A C1 H1B 109.5 . . ?
H1A C1 H1C 109.5 . . ?
H1B C1 H1C 109.5 . . ?
C2 C1 H1A 109.5 . . ?
C2 C1 H1B 109.5 . . ?
C2 C1 H1C 109.5 . . ?
N1 C2 C1 125.5(2) . . ?
N1 C2 C3 115.68(18) . . ?
C3 C2 C1 118.82(19) . . ?
N2 C3 C2 114.43(17) . . ?
N2 C3 C4 121.15(19) . . ?
C4 C3 C2 124.4(2) . . ?
C3 C4 H4 120.1 . . ?
C5 C4 C3 119.7(2) . . ?
C5 C4 H4 120.1 . . ?
C4 C5 H5 120.1 . . ?
C4 C5 C6 119.89(19) . . ?
C6 C5 H5 120.1 . . ?
C5 C6 C12 117.11(19) . . ?
C5 C6 C7 125.1(2) . . ?
C12 C6 C7 117.8(2) . . ?
N2 C12 C6 122.5(2) . . ?
N2 C12 C11 117.76(17) . . ?
C6 C12 C11 119.74(18) . . ?
N3 C11 N4 111.8(2) . . ?
N3 C11 C12 129.39(18) . . ?
N4 C11 C12 118.71(18) . . ?
N4 C8 H10 120.0 . . ?
C7 C8 N4 120.0(2) . . ?
C7 C8 H10 120.0 . . ?
C6 C7 H11 119.2 . . ?
C8 C7 C6 121.6(2) . . ?
C8 C7 H11 119.2 . . ?
N4 C9 H12 127.1 . . ?
C10 C9 N4 105.7(2) . . ?
C10 C9 H12 127.1 . . ?
N3 C10 H13 124.1 . . ?
C9 C10 N3 111.7(2) . . ?
C9 C10 H13 124.1 . . ?
C18 C13 N1 119.8(2) . . ?
C18 C13 C14 122.1(2) . . ?
C14 C13 N1 117.9(2) . . ?
C13 C18 C17 117.0(3) . . ?
C13 C18 C20 121.9(2) . . ?
C17 C18 C20 121.1(3) . . ?
C18 C17 H16 119.0 . . ?
C16 C17 C18 121.9(3) . . ?
C16 C17 H16 119.0 . . ?
C17 C16 H17 119.8 . . ?
C17 C16 C15 120.4(3) . . ?
C15 C16 H17 119.8 . . ?
C16 C15 H18 119.8 . . ?
C16 C15 C14 120.4(3) . . ?
C14 C15 H18 119.8 . . ?
C13 C14 C19 121.8(2) . . ?
C15 C14 C13 118.0(3) . . ?
C15 C14 C19 120.2(3) . . ?
C18 C20 H20A 109.5 . . ?
C18 C20 H20B 109.5 . . ?
C18 C20 H20C 109.5 . . ?
H20A C20 H20B 109.5 . . ?
H20A C20 H20C 109.5 . . ?
H20B C20 H20C 109.5 . . ?
C14 C19 H21A 109.5 . . ?
C14 C19 H21B 109.5 . . ?
C14 C19 H21C 109.5 . . ?
H21A C19 H21B 109.5 . . ?
H21A C19 H21C 109.5 . . ?
H21B C19 H21C 109.5 . . ?
N5 C21 H22A 109.5 . . ?
N5 C21 H22B 109.5 . . ?
N5 C21 H22C 109.5 . . ?
H22A C21 H22B 109.5 . . ?
H22A C21 H22C 109.5 . . ?
H22B C21 H22C 109.5 . . ?
N5 C22 H23A 109.5 . . ?
N5 C22 H23B 109.5 . . ?
N5 C22 H23C 109.5 . . ?
H23A C22 H23B 109.5 . . ?
H23A C22 H23C 109.5 . . ?
H23B C22 H23C 109.5 . . ?
O1 C23A N5 117.9(5) . . ?
O1 C23A H24 121.1 . . ?
N5 C23A H24 121.1 . . ?
O1A C23 N5 112.4(7) . . ?
O1A C23 H24A 123.8 . . ?
N5 C23 H24A 123.8 . . ?

loop_
_geom_bond_atom_site_label_1
_geom_bond_atom_site_label_2
_geom_bond_distance
_geom_bond_site_symmetry_2
_geom_bond_publ_flag
Ni1 Cl2 2.3566(7) . ?
Ni1 Cl1 2.3659(7) . ?
Ni1 O1 2.043(4) . ?
Ni1 O1A 2.041(7) . ?
Ni1 N2 2.0216(16) . ?
Ni1 N1 2.1175(17) . ?
O1 C23A 1.237(8) . ?
O1A C23 1.195(12) . ?
N2 C3 1.332(3) . ?
N2 C12 1.344(2) . ?
N3 C11 1.315(3) . ?
N3 C10 1.376(3) . ?
N1 C2 1.275(3) . ?
N1 C13 1.444(2) . ?
N5 C21 1.397(4) . ?
N5 C22 1.429(5) . ?
N5 C23A 1.354(5) . ?
N5 C23 1.451(7) . ?
N4 C11 1.382(3) . ?
N4 C8 1.396(3) . ?
N4 C9 1.367(3) . ?
C1 H1A 0.9600 . ?
C1 H1B 0.9600 . ?
C1 H1C 0.9600 . ?
C1 C2 1.497(3) . ?
C2 C3 1.491(3) . ?
C3 C4 1.393(3) . ?
C4 H4 0.9300 . ?
C4 C5 1.381(3) . ?
C5 H5 0.9300 . ?
C5 C6 1.383(3) . ?
C6 C12 1.414(3) . ?
C6 C7 1.447(3) . ?
C12 C11 1.420(3) . ?
C8 H10 0.9300 . ?
C8 C7 1.329(4) . ?
C7 H11 0.9300 . ?
C9 H12 0.9300 . ?
C9 C10 1.353(3) . ?
C10 H13 0.9300 . ?
C13 C18 1.393(3) . ?
C13 C14 1.400(3) . ?
C18 C17 1.401(4) . ?
C18 C20 1.495(4) . ?
C17 H16 0.9300 . ?
C17 C16 1.357(5) . ?
C16 H17 0.9300 . ?
C16 C15 1.383(5) . ?
C15 H18 0.9300 . ?
C15 C14 1.393(4) . ?
C14 C19 1.499(4) . ?
C20 H20A 0.9600 . ?
C20 H20B 0.9600 . ?
C20 H20C 0.9600 . ?
C19 H21A 0.9600 . ?
C19 H21B 0.9600 . ?
C19 H21C 0.9600 . ?
C21 H22A 0.9600 . ?
C21 H22B 0.9600 . ?
C21 H22C 0.9600 . ?
C22 H23A 0.9600 . ?
C22 H23B 0.9600 . ?
C22 H23C 0.9600 . ?
C23A H24 0.9300 . ?
C23 H24A 0.9300 . ?

loop_
_geom_torsion_atom_site_label_1
_geom_torsion_atom_site_label_2
_geom_torsion_atom_site_label_3
_geom_torsion_atom_site_label_4
_geom_torsion
_geom_torsion_site_symmetry_1
_geom_torsion_site_symmetry_2
_geom_torsion_site_symmetry_3
_geom_torsion_site_symmetry_4
_geom_torsion_publ_flag
Ni1 O1 C23A N5 163.8(3) . . . . ?
Ni1 O1A C23 N5 -159.4(4) . . . . ?
Ni1 N2 C3 C2 -2.8(2) . . . . ?
Ni1 N2 C3 C4 176.50(16) . . . . ?
Ni1 N2 C12 C6 -177.02(15) . . . . ?
Ni1 N2 C12 C11 3.0(3) . . . . ?
Ni1 N1 C2 C1 176.76(19) . . . . ?
Ni1 N1 C2 C3 -2.5(2) . . . . ?
Ni1 N1 C13 C18 -88.6(2) . . . . ?
Ni1 N1 C13 C14 87.0(2) . . . . ?
N2 C3 C4 C5 0.6(3) . . . . ?
N2 C12 C11 N3 0.4(3) . . . . ?
N2 C12 C11 N4 177.49(18) . . . . ?
N1 C2 C3 N2 3.6(3) . . . . ?
N1 C2 C3 C4 -175.7(2) . . . . ?
N1 C13 C18 C17 172.0(2) . . . . ?
N1 C13 C18 C20 -8.8(4) . . . . ?
N1 C13 C14 C15 -171.6(2) . . . . ?
N1 C13 C14 C19 10.0(4) . . . . ?
N4 C8 C7 C6 -1.4(4) . . . . ?
N4 C9 C10 N3 0.8(3) . . . . ?
C1 C2 C3 N2 -175.8(2) . . . . ?
C1 C2 C3 C4 4.9(3) . . . . ?
C2 N1 C13 C18 89.5(3) . . . . ?
C2 N1 C13 C14 -95.0(3) . . . . ?
C2 C3 C4 C5 179.9(2) . . . . ?
C3 N2 C12 C6 0.5(3) . . . . ?
C3 N2 C12 C11 -179.54(18) . . . . ?
C3 C4 C5 C6 0.6(3) . . . . ?
C4 C5 C6 C12 -1.2(3) . . . . ?
C4 C5 C6 C7 179.0(2) . . . . ?
C5 C6 C12 N2 0.7(3) . . . . ?
C5 C6 C12 C11 -179.29(19) . . . . ?
C5 C6 C7 C8 -178.7(2) . . . . ?
C6 C12 C11 N3 -179.6(2) . . . . ?
C6 C12 C11 N4 -2.5(3) . . . . ?
C12 N2 C3 C2 179.51(17) . . . . ?
C12 N2 C3 C4 -1.2(3) . . . . ?
C12 C6 C7 C8 1.4(3) . . . . ?
C11 N3 C10 C9 -0.7(3) . . . . ?
C11 N4 C8 C7 -0.7(3) . . . . ?
C11 N4 C9 C10 -0.6(3) . . . . ?
C8 N4 C11 N3 -179.7(2) . . . . ?
C8 N4 C11 C12 2.7(3) . . . . ?
C8 N4 C9 C10 179.3(2) . . . . ?
C7 C6 C12 N2 -179.47(19) . . . . ?
C7 C6 C12 C11 0.6(3) . . . . ?
C9 N4 C11 N3 0.3(3) . . . . ?
C9 N4 C11 C12 -177.31(19) . . . . ?
C9 N4 C8 C7 179.3(2) . . . . ?
C10 N3 C11 N4 0.2(2) . . . . ?
C10 N3 C11 C12 177.5(2) . . . . ?
C13 N1 C2 C1 -1.4(3) . . . . ?
C13 N1 C2 C3 179.26(18) . . . . ?
C13 C18 C17 C16 0.4(4) . . . . ?
C18 C13 C14 C15 3.8(4) . . . . ?
C18 C13 C14 C19 -174.6(3) . . . . ?
C18 C17 C16 C15 2.0(5) . . . . ?
C17 C16 C15 C14 -1.6(5) . . . . ?
C16 C15 C14 C13 -1.2(4) . . . . ?
C16 C15 C14 C19 177.2(3) . . . . ?
C14 C13 C18 C17 -3.3(4) . . . . ?
C14 C13 C18 C20 175.9(2) . . . . ?
C20 C18 C17 C16 -178.8(3) . . . . ?
C21 N5 C23A O1 -4.8(7) . . . . ?
C21 N5 C23 O1A -173.5(6) . . . . ?
C22 N5 C23A O1 175.8(4) . . . . ?
C22 N5 C23 O1A 6.2(11) . . . . ?

loop_
_smtbx_masks_void_nr
_smtbx_masks_void_average_x
_smtbx_masks_void_average_y
_smtbx_masks_void_average_z
_smtbx_masks_void_volume
_smtbx_masks_void_count_electrons
_smtbx_masks_void_content
1 0.500 0.500 0.000 312.4 81.5 '2 DMF'
